data_7227719
loop_
_publ_author_name
'Ye, Run-Ping'
'Zhang, Xin'
'Qin, Ye-Yan'
'Yao, Yuan-Gen'

_publ_section_title
;
 Combined influence of hydrogen bonds and \p--\p interactions on the
 assembly of five manganese coordination polymers with magnetic properties
;
_journal_issue 12
_journal_name_full CrystEngComm
_journal_page_first 1658
_journal_paper_doi 10.1039/C7CE00004A
_journal_volume 19
_journal_year 2017
_chemical_formula_moiety 'C21 H13 Mn N2 O5'
_chemical_formula_sum 'C21 H13 Mn N2 O5'
_chemical_formula_weight 428.27
_space_group_crystal_system monoclinic
_space_group_IT_number 14
_space_group_name_Hall '-P 2yn'
_space_group_name_H-M_alt 'P 1 21/n 1'
_symmetry_space_group_name_Hall '-P 2yn'
_symmetry_space_group_name_H-M 'P 1 21/n 1'
_atom_sites_solution_hydrogens geom
_audit_creation_method SHELXL-2014/7
_audit_update_record
;
2017-01-23 deposited with the CCDC.
2017-02-20 downloaded from the CCDC.
;
_cell_angle_alpha 90
_cell_angle_beta 105.008(4)
_cell_angle_gamma 90
_cell_formula_units_Z 4
_cell_length_a 9.7818(7)
_cell_length_b 12.9471(6)
_cell_length_c 13.4939(9)
_cell_measurement_reflns_used 3777
_cell_measurement_temperature 293(2)
_cell_measurement_theta_max 27.5050
_cell_measurement_theta_min 2.1556
_cell_volume 1650.65(18)
_computing_cell_refinement 'Bruker XSCANS'
_computing_data_collection 'Bruker XSCANS'
_computing_data_reduction 'Bruker SHELXTL'
_computing_molecular_graphics 'Bruker SHELXTL'
_computing_publication_material 'Bruker SHELXTL'
_computing_structure_refinement 'SHELXL-2014/7 (Sheldrick, 2014)'
_computing_structure_solution 'Bruker SHELXTL'
_diffrn_ambient_temperature 293(2)
_diffrn_measured_fraction_theta_full 0.994
_diffrn_measured_fraction_theta_max 0.992
_diffrn_measurement_device_type 'Bruker P4'
_diffrn_measurement_method '\w scans'
_diffrn_radiation_type MoK\a
_diffrn_radiation_wavelength 0.71073
_diffrn_reflns_av_R_equivalents 0.0431
_diffrn_reflns_av_unetI/netI 0.0529
_diffrn_reflns_Laue_measured_fraction_full 0.994
_diffrn_reflns_Laue_measured_fraction_max 0.992
_diffrn_reflns_limit_h_max 12
_diffrn_reflns_limit_h_min -12
_diffrn_reflns_limit_k_max 16
_diffrn_reflns_limit_k_min -16
_diffrn_reflns_limit_l_max 17
_diffrn_reflns_limit_l_min -17
_diffrn_reflns_number 12176
_diffrn_reflns_point_group_measured_fraction_full 0.994
_diffrn_reflns_point_group_measured_fraction_max 0.992
_diffrn_reflns_theta_full 25.242
_diffrn_reflns_theta_max 27.501
_diffrn_reflns_theta_min 2.796
_exptl_absorpt_coefficient_mu 0.814
_exptl_absorpt_correction_T_max 0.777
_exptl_absorpt_correction_T_min 0.610
_exptl_absorpt_correction_type multi-scan
_exptl_crystal_colour Colourless
_exptl_crystal_density_diffrn 1.723
_exptl_crystal_description Prism
_exptl_crystal_F_000 987
_exptl_crystal_size_max 0.8000
_exptl_crystal_size_mid 0.5000
_exptl_crystal_size_min 0.3000
_refine_diff_density_max 0.281
_refine_diff_density_min -0.324
_refine_diff_density_rms 0.061
_refine_ls_extinction_method none
_refine_ls_goodness_of_fit_ref 1.059
_refine_ls_hydrogen_treatment constr
_refine_ls_matrix_type full
_refine_ls_number_parameters 262
_refine_ls_number_reflns 3766
_refine_ls_number_restraints 0
_refine_ls_restrained_S_all 1.059
_refine_ls_R_factor_all 0.0451
_refine_ls_R_factor_gt 0.0369
_refine_ls_shift/su_max 0.001
_refine_ls_shift/su_mean 0.000
_refine_ls_structure_factor_coef Fsqd
_refine_ls_weighting_details 'w=1/[\s^2^(Fo^2^)+(0.0435P)^2^] where P=(Fo^2^+2Fc^2^)/3'
_refine_ls_weighting_scheme calc
_refine_ls_wR_factor_gt 0.0904
_refine_ls_wR_factor_ref 0.0930
_reflns_Friedel_coverage 0.000
_reflns_number_gt 2988
_reflns_number_total 3766
_reflns_threshold_expression 'I > 2\s(I)'
_cod_data_source_file c7ce00004a2.cif
_cod_data_source_block Compound-5
_cod_depositor_comments
;
The following automatic conversions were performed:

'_exptl_absorpt_correction_type' value 'Multi-scan' changed to
'multi-scan' according to
/usr/data/users/saulius/crontab/automatic-downloads/rss-feeds/RSC/lib/dictionaries/cif_core.dic
dictionary named 'cif_core.dic' version 2.4.2 from 2011-04-26.

Automatic conversion script
Id: cif_fix_values 4268 2015-11-12 08:31:59Z antanas 

 Adding full bibliography for 7227715--7227719.cif.
;
_cod_database_code 7227719
_shelx_shelxl_version_number 2014/7
_shelx_space_group_comment
; 
The symmetry employed for this shelxl refinement is uniquely defined 
by the following loop, which should always be used as a source of 
symmetry information in preference to the above space-group names. 
They are only intended as comments. 
;

loop_
_space_group_symop_operation_xyz
'x, y, z'
'-x+1/2, y+1/2, -z+1/2'
'-x, -y, -z'
'x-1/2, -y-1/2, z-1/2'

loop_
_atom_site_label
_atom_site_type_symbol
_atom_site_fract_x
_atom_site_fract_y
_atom_site_fract_z
_atom_site_U_iso_or_equiv
_atom_site_adp_type
_atom_site_occupancy
_atom_site_site_symmetry_order
_atom_site_calc_flag
_atom_site_refinement_flags_posn
_atom_site_refinement_flags_adp
Mn1 Mn 0.57736(3) 0.92697(2) 0.60767(2) 0.01925(10) Uani 1 1 d . .
O1 O 0.83050(17) 0.90999(12) 0.65029(14) 0.0344(4) Uani 1 1 d . .
O2 O 0.72113(15) 1.05786(12) 0.64911(12) 0.0257(3) Uani 1 1 d . .
O3 O 1.33042(18) 0.91325(12) 0.61204(14) 0.0341(4) Uani 1 1 d . .
O4 O 1.41091(15) 1.05536(12) 0.55934(11) 0.0249(3) Uani 1 1 d . .
O5 O 0.91059(16) 1.37151(12) 0.72788(12) 0.0261(3) Uani 1 1 d . .
N1 N 0.55728(19) 0.76445(14) 0.56211(14) 0.0232(4) Uani 1 1 d . .
N2 N 1.08230(18) 1.33652(13) 0.64014(14) 0.0219(4) Uani 1 1 d . .
C1 C 0.8317(2) 1.00617(17) 0.64899(15) 0.0206(4) Uani 1 1 d . .
C2 C 0.9617(2) 1.06394(16) 0.64183(15) 0.0200(4) Uani 1 1 d . .
C3 C 1.0782(2) 1.01046(16) 0.62654(15) 0.0198(4) Uani 1 1 d . .
H3 H 1.0792 0.9386 0.6270 0.024 Uiso 1 1 calc R U
C4 C 1.3171(2) 1.00683(17) 0.59181(15) 0.0208(4) Uani 1 1 d . .
C5 C 1.1930(2) 1.06540(16) 0.61060(15) 0.0191(4) Uani 1 1 d . .
C6 C 1.1936(2) 1.17256(16) 0.61400(15) 0.0200(4) Uani 1 1 d . .
H6 H 1.2702 1.2089 0.6026 0.024 Uiso 1 1 calc R U
C7 C 1.0794(2) 1.22646(16) 0.63448(15) 0.0192(4) Uani 1 1 d . .
C8 C 0.9623(2) 1.17116(16) 0.64503(15) 0.0213(4) Uani 1 1 d . .
H8 H 0.8836 1.2063 0.6543 0.026 Uiso 1 1 calc R U
C9 C 1.0000(2) 1.39929(16) 0.68273(15) 0.0206(4) Uani 1 1 d . .
C10 C 1.1831(3) 1.39666(18) 0.5994(2) 0.0309(5) Uani 1 1 d . .
H10A H 1.1721 1.3820 0.5273 0.037 Uiso 1 1 calc R U
H10B H 1.2799 1.3821 0.6370 0.037 Uiso 1 1 calc R U
C11 C 1.1440(2) 1.50609(17) 0.61505(18) 0.0277(5) Uani 1 1 d . .
C12 C 1.0372(2) 1.50668(16) 0.66495(15) 0.0214(4) Uani 1 1 d . .
C13 C 0.9805(2) 1.59762(17) 0.69091(17) 0.0259(5) Uani 1 1 d . .
H13 H 0.9091 1.5968 0.7250 0.031 Uiso 1 1 calc R U
C14 C 1.0336(3) 1.69021(18) 0.66439(19) 0.0321(5) Uani 1 1 d . .
H14 H 0.9967 1.7526 0.6799 0.039 Uiso 1 1 calc R U
C15 C 1.1419(3) 1.69001(19) 0.6146(2) 0.0398(6) Uani 1 1 d . .
H15 H 1.1769 1.7525 0.5977 0.048 Uiso 1 1 calc R U
C16 C 1.1981(3) 1.5988(2) 0.5901(2) 0.0427(7) Uani 1 1 d . .
H16 H 1.2710 1.5994 0.5574 0.051 Uiso 1 1 calc R U
C17 C 0.6282(2) 0.69137(17) 0.62299(17) 0.0276(5) Uani 1 1 d . .
H17 H 0.6932 0.7111 0.6833 0.033 Uiso 1 1 calc R U
C18 C 0.6100(2) 0.58709(17) 0.60111(16) 0.0269(5) Uani 1 1 d . .
H18 H 0.6617 0.5384 0.6463 0.032 Uiso 1 1 calc R U
C19 C 0.5141(2) 0.55573(15) 0.51116(15) 0.0199(4) Uani 1 1 d . .
C20 C 0.4459(2) 0.63301(17) 0.44480(17) 0.0272(5) Uani 1 1 d . .
H20 H 0.3856 0.6157 0.3816 0.033 Uiso 1 1 calc R U
C21 C 0.4681(2) 0.73531(17) 0.47308(17) 0.0285(5) Uani 1 1 d . .
H21 H 0.4194 0.7859 0.4289 0.034 Uiso 1 1 calc R U

loop_
_atom_site_aniso_label
_atom_site_aniso_U_11
_atom_site_aniso_U_22
_atom_site_aniso_U_33
_atom_site_aniso_U_23
_atom_site_aniso_U_13
_atom_site_aniso_U_12
Mn1 0.01655(16) 0.01395(17) 0.02908(18) -0.00191(13) 0.00923(12) -0.00052(12)
O1 0.0279(9) 0.0192(9) 0.0616(11) -0.0023(8) 0.0214(8) -0.0035(7)
O2 0.0153(7) 0.0284(9) 0.0355(8) -0.0019(7) 0.0104(6) -0.0016(6)
O3 0.0351(9) 0.0226(9) 0.0489(10) 0.0046(8) 0.0188(8) 0.0102(7)
O4 0.0165(7) 0.0297(9) 0.0317(8) -0.0050(7) 0.0122(6) -0.0012(6)
O5 0.0262(8) 0.0219(8) 0.0362(8) -0.0017(7) 0.0191(6) -0.0019(6)
N1 0.0227(9) 0.0162(9) 0.0312(9) -0.0028(8) 0.0079(7) 0.0000(7)
N2 0.0198(9) 0.0167(9) 0.0340(9) -0.0004(7) 0.0157(7) -0.0009(7)
C1 0.0171(10) 0.0241(11) 0.0224(10) -0.0037(8) 0.0083(8) -0.0049(8)
C2 0.0156(9) 0.0229(11) 0.0229(9) -0.0018(8) 0.0076(7) -0.0011(8)
C3 0.0169(10) 0.0168(10) 0.0269(10) -0.0009(8) 0.0078(8) 0.0015(8)
C4 0.0161(10) 0.0250(12) 0.0218(9) -0.0038(9) 0.0057(7) 0.0030(8)
C5 0.0163(9) 0.0207(11) 0.0219(9) -0.0015(8) 0.0078(7) 0.0014(8)
C6 0.0152(9) 0.0211(11) 0.0264(10) 0.0008(8) 0.0100(8) -0.0007(8)
C7 0.0193(10) 0.0162(10) 0.0237(10) -0.0007(8) 0.0087(8) 0.0006(8)
C8 0.0168(10) 0.0217(11) 0.0286(10) -0.0035(9) 0.0118(8) 0.0017(8)
C9 0.0198(10) 0.0189(11) 0.0245(10) -0.0004(8) 0.0084(8) 0.0011(8)
C10 0.0321(13) 0.0197(11) 0.0503(14) -0.0007(10) 0.0277(11) -0.0030(9)
C11 0.0307(12) 0.0200(11) 0.0374(12) 0.0025(10) 0.0178(10) -0.0003(9)
C12 0.0213(10) 0.0180(11) 0.0257(10) 0.0025(8) 0.0073(8) 0.0008(8)
C13 0.0261(11) 0.0202(11) 0.0333(11) 0.0015(9) 0.0112(9) 0.0037(9)
C14 0.0349(13) 0.0180(11) 0.0450(13) 0.0019(10) 0.0132(11) 0.0031(10)
C15 0.0465(15) 0.0216(12) 0.0580(16) 0.0077(12) 0.0254(13) -0.0044(11)
C16 0.0475(16) 0.0293(14) 0.0643(18) 0.0048(12) 0.0380(14) -0.0044(12)
C17 0.0310(12) 0.0221(11) 0.0272(11) -0.0044(9) 0.0032(9) -0.0016(10)
C18 0.0327(12) 0.0190(11) 0.0265(11) 0.0004(9) 0.0032(9) 0.0031(9)
C19 0.0198(10) 0.0182(11) 0.0241(10) -0.0009(8) 0.0102(8) -0.0010(8)
C20 0.0290(12) 0.0214(12) 0.0277(11) 0.0004(9) 0.0012(9) -0.0047(9)
C21 0.0278(12) 0.0190(11) 0.0353(12) 0.0028(9) 0.0020(9) 0.0005(9)

loop_
_atom_type_symbol
_atom_type_description
_atom_type_scat_dispersion_real
_atom_type_scat_dispersion_imag
_atom_type_scat_source
C C 0.0033 0.0016 'International Tables Vol C Tables 4.2.6.8 and 6.1.1.4'
H H 0.0000 0.0000 'International Tables Vol C Tables 4.2.6.8 and 6.1.1.4'
N N 0.0061 0.0033 'International Tables Vol C Tables 4.2.6.8 and 6.1.1.4'
O O 0.0106 0.0060 'International Tables Vol C Tables 4.2.6.8 and 6.1.1.4'
Mn Mn 0.3368 0.7283 'International Tables Vol C Tables 4.2.6.8 and 6.1.1.4'

loop_
_geom_angle_atom_site_label_1
_geom_angle_atom_site_label_2
_geom_angle_atom_site_label_3
_geom_angle
_geom_angle_site_symmetry_1
_geom_angle_site_symmetry_3
O2 Mn1 N1 145.58(6) . .
O2 Mn1 O4 88.94(6) . 3_776
N1 Mn1 O4 81.01(6) . 3_776
O2 Mn1 O4 82.72(6) . 1_455
N1 Mn1 O4 127.61(6) . 1_455
O4 Mn1 O4 82.03(6) 3_776 1_455
O2 Mn1 O5 97.26(6) . 2_646
N1 Mn1 O5 87.10(6) . 2_646
O4 Mn1 O5 166.36(5) 3_776 2_646
O4 Mn1 O5 110.73(5) 1_455 2_646
O2 Mn1 O1 56.87(5) . .
N1 Mn1 O1 89.50(6) . .
O4 Mn1 O1 86.20(6) 3_776 .
O4 Mn1 O1 138.08(5) 1_455 .
O5 Mn1 O1 87.05(6) 2_646 .
O2 Mn1 O3 128.88(6) . 1_455
N1 Mn1 O3 85.37(6) . 1_455
O4 Mn1 O3 109.42(6) 3_776 1_455
O4 Mn1 O3 55.00(5) 1_455 1_455
O5 Mn1 O3 76.00(6) 2_646 1_455
O1 Mn1 O3 162.50(6) . 1_455
O2 Mn1 C1 29.01(6) . .
N1 Mn1 C1 116.66(7) . .
O4 Mn1 C1 83.32(6) 3_776 .
O4 Mn1 C1 109.98(6) 1_455 .
O5 Mn1 C1 96.21(6) 2_646 .
O1 Mn1 C1 28.35(6) . .
O3 Mn1 C1 156.58(6) 1_455 .
C1 O1 Mn1 85.29(12) . .
C1 O2 Mn1 94.75(13) . .
C4 O3 Mn1 88.37(13) . 1_655
C4 O4 Mn1 127.39(13) . 3_776
C4 O4 Mn1 93.77(12) . 1_655
Mn1 O4 Mn1 97.97(5) 3_776 1_655
C9 O5 Mn1 121.00(14) . 2_656
C17 N1 C21 117.93(19) . .
C17 N1 Mn1 121.22(14) . .
C21 N1 Mn1 120.80(14) . .
C9 N2 C7 127.50(17) . .
C9 N2 C10 111.49(17) . .
C7 N2 C10 121.00(17) . .
O1 C1 O2 121.00(19) . .
O1 C1 C2 120.70(19) . .
O2 C1 C2 118.22(19) . .
O1 C1 Mn1 66.37(11) . .
O2 C1 Mn1 56.24(10) . .
C2 C1 Mn1 163.30(14) . .
C8 C2 C3 120.26(19) . .
C8 C2 C1 119.57(18) . .
C3 C2 C1 120.08(19) . .
C5 C3 C2 119.49(19) . .
C5 C3 H3 120.3 . .
C2 C3 H3 120.3 . .
O3 C4 O4 120.73(19) . .
O3 C4 C5 119.81(19) . .
O4 C4 C5 119.39(19) . .
C6 C5 C3 120.15(18) . .
C6 C5 C4 120.77(18) . .
C3 C5 C4 119.07(19) . .
C5 C6 C7 120.41(19) . .
C5 C6 H6 119.8 . .
C7 C6 H6 119.8 . .
C8 C7 C6 118.91(19) . .
C8 C7 N2 120.99(18) . .
C6 C7 N2 120.05(18) . .
C2 C8 C7 120.60(19) . .
C2 C8 H8 119.7 . .
C7 C8 H8 119.7 . .
O5 C9 N2 126.8(2) . .
O5 C9 C12 126.07(19) . .
N2 C9 C12 107.13(17) . .
N2 C10 C11 103.19(17) . .
N2 C10 H10A 111.1 . .
C11 C10 H10A 111.1 . .
N2 C10 H10B 111.1 . .
C11 C10 H10B 111.1 . .
H10A C10 H10B 109.1 . .
C12 C11 C16 119.8(2) . .
C12 C11 C10 109.08(19) . .
C16 C11 C10 131.1(2) . .
C11 C12 C13 122.1(2) . .
C11 C12 C9 108.92(19) . .
C13 C12 C9 129.0(2) . .
C12 C13 C14 117.9(2) . .
C12 C13 H13 121.1 . .
C14 C13 H13 121.1 . .
C13 C14 C15 120.3(2) . .
C13 C14 H14 119.9 . .
C15 C14 H14 119.9 . .
C16 C15 C14 121.2(2) . .
C16 C15 H15 119.4 . .
C14 C15 H15 119.4 . .
C15 C16 C11 118.8(2) . .
C15 C16 H16 120.6 . .
C11 C16 H16 120.6 . .
N1 C17 C18 123.2(2) . .
N1 C17 H17 118.4 . .
C18 C17 H17 118.4 . .
C17 C18 C19 119.5(2) . .
C17 C18 H18 120.3 . .
C19 C18 H18 120.3 . .
C18 C19 C20 117.05(19) . .
C18 C19 C19 120.6(2) . 3_666
C20 C19 C19 122.3(2) . 3_666
C21 C20 C19 119.8(2) . .
C21 C20 H20 120.1 . .
C19 C20 H20 120.1 . .
N1 C21 C20 122.4(2) . .
N1 C21 H21 118.8 . .
C20 C21 H21 118.8 . .

loop_
_geom_bond_atom_site_label_1
_geom_bond_atom_site_label_2
_geom_bond_distance
_geom_bond_site_symmetry_2
Mn1 O2 2.1805(15) .
Mn1 N1 2.1867(18) .
Mn1 O4 2.2974(15) 3_776
Mn1 O4 2.2999(15) 1_455
Mn1 O5 2.3061(15) 2_646
Mn1 O1 2.4027(16) .
Mn1 O3 2.4379(17) 1_455
Mn1 C1 2.614(2) .
O1 C1 1.245(3) .
O2 C1 1.272(2) .
O3 C4 1.241(3) .
O3 Mn1 2.4380(17) 1_655
O4 C4 1.279(3) .
O4 Mn1 2.2973(15) 3_776
O4 Mn1 2.2999(15) 1_655
O5 C9 1.242(2) .
O5 Mn1 2.3062(15) 2_656
N1 C17 1.325(3) .
N1 C21 1.343(3) .
N2 C9 1.371(3) .
N2 C7 1.427(3) .
N2 C10 1.470(3) .
C1 C2 1.500(3) .
C2 C8 1.389(3) .
C2 C3 1.394(3) .
C3 C5 1.392(3) .
C3 H3 0.9300 .
C4 C5 1.507(3) .
C5 C6 1.388(3) .
C6 C7 1.404(3) .
C6 H6 0.9300 .
C7 C8 1.389(3) .
C8 H8 0.9300 .
C9 C12 1.473(3) .
C10 C11 1.497(3) .
C10 H10A 0.9700 .
C10 H10B 0.9700 .
C11 C12 1.381(3) .
C11 C16 1.388(3) .
C12 C13 1.385(3) .
C13 C14 1.390(3) .
C13 H13 0.9300 .
C14 C15 1.394(4) .
C14 H14 0.9300 .
C15 C16 1.379(4) .
C15 H15 0.9300 .
C16 H16 0.9300 .
C17 C18 1.383(3) .
C17 H17 0.9300 .
C18 C19 1.389(3) .
C18 H18 0.9300 .
C19 C20 1.392(3) .
C19 C19 1.485(4) 3_666
C20 C21 1.380(3) .
C20 H20 0.9300 .
C21 H21 0.9300 .

loop_
_geom_torsion_atom_site_label_1
_geom_torsion_atom_site_label_2
_geom_torsion_atom_site_label_3
_geom_torsion_atom_site_label_4
_geom_torsion
_geom_torsion_site_symmetry_1
_geom_torsion_site_symmetry_4
Mn1 O1 C1 O2 13.90(19) . .
Mn1 O1 C1 C2 -162.96(17) . .
Mn1 O2 C1 O1 -15.3(2) . .
Mn1 O2 C1 C2 161.58(15) . .
O1 C1 C2 C8 -177.2(2) . .
O2 C1 C2 C8 5.9(3) . .
Mn1 C1 C2 C8 71.9(6) . .
O1 C1 C2 C3 6.2(3) . .
O2 C1 C2 C3 -170.73(18) . .
Mn1 C1 C2 C3 -104.7(5) . .
C8 C2 C3 C5 -2.4(3) . .
C1 C2 C3 C5 174.13(18) . .
Mn1 O3 C4 O4 14.32(19) 1_655 .
Mn1 O3 C4 C5 -162.58(16) 1_655 .
Mn1 O4 C4 O3 87.8(2) 3_776 .
Mn1 O4 C4 O3 -15.2(2) 1_655 .
Mn1 O4 C4 C5 -95.3(2) 3_776 .
Mn1 O4 C4 C5 161.69(15) 1_655 .
C2 C3 C5 C6 2.5(3) . .
C2 C3 C5 C4 -178.65(18) . .
O3 C4 C5 C6 163.4(2) . .
O4 C4 C5 C6 -13.5(3) . .
O3 C4 C5 C3 -15.4(3) . .
O4 C4 C5 C3 167.69(18) . .
C3 C5 C6 C7 0.6(3) . .
C4 C5 C6 C7 -178.16(18) . .
C5 C6 C7 C8 -3.9(3) . .
C5 C6 C7 N2 178.58(18) . .
C9 N2 C7 C8 19.7(3) . .
C10 N2 C7 C8 -161.5(2) . .
C9 N2 C7 C6 -162.82(19) . .
C10 N2 C7 C6 16.0(3) . .
C3 C2 C8 C7 -0.9(3) . .
C1 C2 C8 C7 -177.46(18) . .
C6 C7 C8 C2 4.0(3) . .
N2 C7 C8 C2 -178.48(18) . .
Mn1 O5 C9 N2 124.66(19) 2_656 .
Mn1 O5 C9 C12 -55.4(3) 2_656 .
C7 N2 C9 O5 2.8(3) . .
C10 N2 C9 O5 -176.0(2) . .
C7 N2 C9 C12 -177.13(18) . .
C10 N2 C9 C12 4.0(2) . .
C9 N2 C10 C11 -4.4(2) . .
C7 N2 C10 C11 176.63(18) . .
N2 C10 C11 C12 3.1(3) . .
N2 C10 C11 C16 -178.3(3) . .
C16 C11 C12 C13 0.4(4) . .
C10 C11 C12 C13 179.2(2) . .
C16 C11 C12 C9 -179.7(2) . .
C10 C11 C12 C9 -0.9(3) . .
O5 C9 C12 C11 178.2(2) . .
N2 C9 C12 C11 -1.9(2) . .
O5 C9 C12 C13 -2.0(4) . .
N2 C9 C12 C13 178.0(2) . .
C11 C12 C13 C14 0.5(3) . .
C9 C12 C13 C14 -179.3(2) . .
C12 C13 C14 C15 -0.9(4) . .
C13 C14 C15 C16 0.4(4) . .
C14 C15 C16 C11 0.5(4) . .
C12 C11 C16 C15 -0.9(4) . .
C10 C11 C16 C15 -179.4(3) . .
C21 N1 C17 C18 -2.8(3) . .
Mn1 N1 C17 C18 174.56(18) . .
N1 C17 C18 C19 0.4(4) . .
C17 C18 C19 C20 3.2(3) . .
C17 C18 C19 C19 -176.1(2) . 3_666
C18 C19 C20 C21 -4.3(3) . .
C19 C19 C20 C21 175.0(2) 3_666 .
C17 N1 C21 C20 1.6(3) . .
Mn1 N1 C21 C20 -175.80(18) . .
C19 C20 C21 N1 2.0(4) . .
